data_4075244
loop_
_publ_author_name
'Cabeza, Javier A.'
'del R\'io, Ignacio'
'Garc\'ia-\'Alvarez, Pablo'
'Miguel, Daniel'

_publ_section_title
;
 Reactivity of Arenes, Cycloheptatriene, and Dicyclopentadiene with a
 Basal Edge-Bridged Square Pyramidal Hexaruthenium Dihydride
;
_journal_issue 10
_journal_name_full Organometallics
_journal_page_first 2683
_journal_paper_doi 10.1021/om060153g
_journal_volume 25
_journal_year 2006
_chemical_formula_moiety 'C26 H14 N2 O13 Ru6, 1.5(C2 H4 Cl2)'
_chemical_formula_sum 'C29 H20 Cl3 N2 O13 Ru6'
_chemical_formula_weight 1317.24
_chemical_name_systematic
;
  ?
;
_space_group_IT_number 14
_symmetry_cell_setting monoclinic
_symmetry_space_group_name_Hall '-P 2ybc'
_symmetry_space_group_name_H-M 'P 1 21/c 1'
_atom_sites_solution_hydrogens geom
_atom_sites_solution_primary direct
_atom_sites_solution_secondary difmap
_audit_creation_method SHELXL-97
_cell_angle_alpha 90.00
_cell_angle_beta 95.136(5)
_cell_angle_gamma 90.00
_cell_formula_units_Z 4
_cell_length_a 9.809(3)
_cell_length_b 15.275(4)
_cell_length_c 25.395(7)
_cell_measurement_temperature 296(2)
_cell_volume 3789.7(18)
_computing_cell_refinement 'Bruker SMART'
_computing_data_collection 'Bruker SMART'
_computing_data_reduction 'Bruker SHELXTL'
_computing_molecular_graphics 'Bruker SHELXTL'
_computing_publication_material 'Bruker SHELXTL'
_computing_structure_refinement 'SHELXL-97 (Sheldrick, 1997)'
_computing_structure_solution 'SHELXS-97 (Sheldrick, 1990)'
_diffrn_ambient_temperature 296(2)
_diffrn_measured_fraction_theta_full 0.998
_diffrn_measured_fraction_theta_max 0.998
_diffrn_measurement_device_type 'CCD area detector'
_diffrn_measurement_method 'phi and omega scans'
_diffrn_radiation_monochromator graphite
_diffrn_radiation_source 'fine-focus sealed tube'
_diffrn_radiation_type MoK\a
_diffrn_radiation_wavelength 0.71073
_diffrn_reflns_av_R_equivalents 0.0365
_diffrn_reflns_av_sigmaI/netI 0.0352
_diffrn_reflns_limit_h_max 10
_diffrn_reflns_limit_h_min -10
_diffrn_reflns_limit_k_max 16
_diffrn_reflns_limit_k_min -16
_diffrn_reflns_limit_l_max 28
_diffrn_reflns_limit_l_min -19
_diffrn_reflns_number 16610
_diffrn_reflns_theta_full 23.29
_diffrn_reflns_theta_max 23.29
_diffrn_reflns_theta_min 1.56
_exptl_absorpt_coefficient_mu 2.605
_exptl_absorpt_correction_T_max 0.860
_exptl_absorpt_correction_T_min 0.800
_exptl_absorpt_correction_type multi-scan
_exptl_absorpt_process_details SADABS
_exptl_crystal_colour BLACK
_exptl_crystal_density_diffrn 2.309
_exptl_crystal_density_method 'not measured'
_exptl_crystal_description NEEDLE
_exptl_crystal_F_000 2508
_exptl_crystal_size_max 0.33
_exptl_crystal_size_mid 0.07
_exptl_crystal_size_min 0.06
_refine_diff_density_max 1.070
_refine_diff_density_min -0.619
_refine_diff_density_rms 0.113
_refine_ls_extinction_coef 0.00009(3)
_refine_ls_extinction_expression Fc^*^=kFc[1+0.001xFc^2^\l^3^/sin(2\q)]^-1/4^
_refine_ls_extinction_method SHELXL
_refine_ls_goodness_of_fit_ref 1.019
_refine_ls_hydrogen_treatment mixed
_refine_ls_matrix_type full
_refine_ls_number_parameters 496
_refine_ls_number_reflns 5430
_refine_ls_number_restraints 0
_refine_ls_restrained_S_all 1.019
_refine_ls_R_factor_all 0.0473
_refine_ls_R_factor_gt 0.0320
_refine_ls_shift/su_max 0.002
_refine_ls_shift/su_mean 0.000
_refine_ls_structure_factor_coef Fsqd
_refine_ls_weighting_details 'calc w=1/[\s^2^(Fo^2^)+(0.0342P)^2^+11.5845P] where P=(Fo^2^+2Fc^2^)/3'
_refine_ls_weighting_scheme calc
_refine_ls_wR_factor_gt 0.0716
_refine_ls_wR_factor_ref 0.0795
_reflns_number_gt 4298
_reflns_number_total 5430
_reflns_threshold_expression >2sigma(I)
_cod_data_source_file om060153gsi20060217_065308.cif
_cod_data_source_block 4_(pg96acm)
_cod_depositor_comments
;
The following automatic conversions were performed:

'_symmetry_cell_setting' value 'Monoclinic' changed to 'monoclinic'
according to /home/saulius/struct/CIF-dictionaries/cif_core.dic
dictionary named 'cif_core.dic' version 2.4.1 from
2010-06-29.

'_exptl_absorpt_correction_type' value 'multi_scan'
changed to 'multi-scan' according to
/home/saulius/struct/CIF-dictionaries/cif_core.dic dictionary named
'cif_core.dic' version 2.4.1 from 2010-06-29.

Automatic conversion script
Id: cif_fix_values 1715 2011-07-08 13:25:40Z adriana 
;
_cod_original_cell_volume 3789.9(18)
_cod_original_sg_symbol_H-M 'P 21/c'
_cod_database_code 4075244

loop_
_symmetry_equiv_pos_as_xyz
'x, y, z'
'-x, y+1/2, -z+1/2'
'-x, -y, -z'
'x, -y-1/2, z-1/2'

loop_
_atom_site_label
_atom_site_type_symbol
_atom_site_fract_x
_atom_site_fract_y
_atom_site_fract_z
_atom_site_U_iso_or_equiv
_atom_site_adp_type
_atom_site_occupancy
_atom_site_symmetry_multiplicity
_atom_site_calc_flag
_atom_site_refinement_flags
Ru1 Ru 0.34701(5) 0.26794(3) 0.17505(2) 0.02840(14) Uani 1 1 d .
Ru2 Ru 0.10056(5) 0.19658(3) 0.13459(2) 0.03120(15) Uani 1 1 d .
Ru3 Ru 0.12101(6) 0.28125(4) 0.22891(2) 0.03541(16) Uani 1 1 d .
Ru4 Ru 0.47854(5) 0.12161(3) 0.14693(2) 0.02933(15) Uani 1 1 d .
Ru5 Ru 0.23045(6) 0.05141(3) 0.10492(2) 0.03393(15) Uani 1 1 d .
Ru6 Ru 0.32290(5) 0.21117(3) 0.06483(2) 0.02989(15) Uani 1 1 d .
N1 N 0.2759(5) 0.1331(3) 0.1772(2) 0.0270(12) Uani 1 1 d .
N2 N 0.1855(5) 0.1504(3) 0.2603(2) 0.0314(12) Uani 1 1 d .
C101 C 0.4353(7) 0.2829(5) 0.2431(3) 0.0450(18) Uani 1 1 d .
O101 O 0.4966(6) 0.2961(5) 0.2824(2) 0.079(2) Uani 1 1 d .
C102 C 0.3829(7) 0.3852(5) 0.1618(3) 0.0429(18) Uani 1 1 d .
O102 O 0.4037(7) 0.4563(4) 0.1518(2) 0.0722(18) Uani 1 1 d .
C201 C -0.0358(7) 0.1379(5) 0.1666(3) 0.0423(18) Uani 1 1 d .
O201 O -0.1183(6) 0.0975(4) 0.1847(3) 0.0711(17) Uani 1 1 d .
C202 C -0.0314(8) 0.2657(6) 0.0969(3) 0.055(2) Uani 1 1 d .
O202 O -0.1105(6) 0.3064(5) 0.0723(3) 0.094(2) Uani 1 1 d .
C301 C -0.0639(8) 0.2772(5) 0.2484(3) 0.0443(18) Uani 1 1 d .
O301 O -0.1741(6) 0.2776(4) 0.2580(2) 0.0758(18) Uani 1 1 d .
C302 C 0.1854(7) 0.3473(5) 0.2892(3) 0.0481(19) Uani 1 1 d .
O302 O 0.2243(6) 0.3901(4) 0.3243(3) 0.084(2) Uani 1 1 d .
C303 C 0.0907(8) 0.3829(5) 0.1874(4) 0.056(2) Uani 1 1 d .
O303 O 0.0743(7) 0.4455(4) 0.1636(3) 0.087(2) Uani 1 1 d .
C400 C 0.5762(8) 0.2293(5) 0.1528(3) 0.0453(18) Uani 1 1 d .
O400 O 0.6679(5) 0.2772(3) 0.1510(2) 0.0534(14) Uani 1 1 d .
C401 C 0.5819(7) 0.0783(5) 0.2087(3) 0.0468(19) Uani 1 1 d .
O401 O 0.6431(6) 0.0574(5) 0.2463(2) 0.083(2) Uani 1 1 d .
C500 C 0.0611(8) 0.0857(5) 0.0682(3) 0.053(2) Uani 1 1 d .
O500 O -0.0318(6) 0.0833(4) 0.0369(3) 0.0777(19) Uani 1 1 d .
C501 C 0.1421(8) -0.0476(5) 0.1306(3) 0.055(2) Uani 1 1 d .
O501 O 0.0797(7) -0.1054(4) 0.1444(3) 0.094(2) Uani 1 1 d .
C601 C 0.1852(8) 0.2429(5) 0.0102(3) 0.0460(18) Uani 1 1 d .
O601 O 0.1052(6) 0.2586(5) -0.0231(2) 0.0776(19) Uani 1 1 d .
C602 C 0.4272(8) 0.3112(5) 0.0511(3) 0.0435(18) Uani 1 1 d .
O602 O 0.4928(6) 0.3703(4) 0.0419(3) 0.0736(17) Uani 1 1 d .
C11 C 0.5852(7) 0.1046(5) 0.0731(3) 0.0462(19) Uani 1 1 d .
H11 H 0.6768 0.1307 0.0751 0.055 Uiso 1 1 calc R
C12 C 0.5790(10) 0.0278(6) 0.1010(3) 0.065(2) Uani 1 1 d .
H12 H 0.6657 0.0032 0.1167 0.078 Uiso 1 1 calc R
C13 C 0.4593(14) -0.0254(6) 0.1021(4) 0.081(4) Uani 1 1 d .
H13 H 0.4521 -0.0565 0.1332 0.097 Uiso 1 1 calc R
C14 C 0.3487(11) -0.0373(6) 0.0617(5) 0.081(3) Uani 1 1 d .
H14 H 0.3129 -0.0969 0.0564 0.097 Uiso 1 1 calc R
C15 C 0.3009(8) 0.0249(6) 0.0251(3) 0.058(2) Uani 1 1 d .
H15 H 0.2286 0.0037 -0.0009 0.070 Uiso 1 1 calc R
C16 C 0.3693(8) 0.1028(5) 0.0089(3) 0.0462(19) Uani 1 1 d .
H16 H 0.3476 0.1177 -0.0285 0.055 Uiso 1 1 calc R
C17 C 0.4945(7) 0.1377(4) 0.0308(3) 0.0423(18) Uani 1 1 d .
H17 H 0.5413 0.1725 0.0055 0.051 Uiso 1 1 calc R
C1 C 0.2520(6) 0.1001(4) 0.2265(2) 0.0284(15) Uani 1 1 d .
C2 C 0.2989(7) 0.0158(4) 0.2425(3) 0.0424(18) Uani 1 1 d .
H2 H 0.3440 -0.0189 0.2194 0.051 Uiso 1 1 calc R
C3 C 0.2779(7) -0.0145(5) 0.2918(3) 0.051(2) Uani 1 1 d .
H3 H 0.3088 -0.0697 0.3027 0.062 Uiso 1 1 calc R
C4 C 0.2104(7) 0.0380(5) 0.3251(3) 0.0479(19) Uani 1 1 d .
H4 H 0.1969 0.0182 0.3589 0.058 Uiso 1 1 calc R
C5 C 0.1629(7) 0.1188(5) 0.3093(3) 0.0411(17) Uani 1 1 d .
C6 C 0.0815(9) 0.1707(6) 0.3449(3) 0.062(2) Uani 1 1 d .
H6A H 0.0858 0.1432 0.3790 0.093 Uiso 1 1 calc R
H6B H -0.0120 0.1735 0.3302 0.093 Uiso 1 1 calc R
H6C H 0.1182 0.2289 0.3485 0.093 Uiso 1 1 calc R
Cl91 Cl 0.2340(3) 0.7219(2) 0.0667(2) 0.1473(17) Uani 1 1 d .
Cl92 Cl 0.5730(3) 0.72883(18) 0.09329(10) 0.0844(8) Uani 1 1 d .
C92 C 0.3276(12) 0.6629(10) 0.1132(6) 0.133(5) Uani 1 1 d .
H92A H 0.3315 0.6952 0.1462 0.160 Uiso 1 1 calc R
H92B H 0.2793 0.6087 0.1185 0.160 Uiso 1 1 calc R
C93 C 0.4629(11) 0.6419(6) 0.1030(5) 0.105(4) Uani 1 1 d .
H93A H 0.4585 0.6050 0.0718 0.127 Uiso 1 1 calc R
H93B H 0.5033 0.6072 0.1324 0.127 Uiso 1 1 calc R
Cl95 Cl 0.2040(9) 1.0190(8) 0.4823(3) 0.092(2) Uani 0.50 1 d PG
C95 C 0.0796(9) 0.9738(12) 0.5204(5) 0.152(15) Uani 0.50 1 d PG
H95A H 0.0884 0.9954 0.5561 0.100 Uiso 0.50 1 d PG
H95B H 0.0795 0.9109 0.5201 0.100 Uiso 0.50 1 d PG
Cl96 Cl -0.2200(9) 0.9805(10) 0.4897(7) 0.223(9) Uani 0.50 1 d PG
C96 C -0.0631(10) 0.9978(14) 0.5279(4) 0.22(3) Uani 0.50 1 d PG
H96A H -0.0416 0.9499 0.5517 0.100 Uiso 0.50 1 d PG
H96B H -0.0632 1.0524 0.5466 0.100 Uiso 0.50 1 d PG
H100 H 0.234(5) 0.271(3) 0.1106(19) 0.016(13) Uiso 1 1 d .

loop_
_atom_site_aniso_label
_atom_site_aniso_U_11
_atom_site_aniso_U_22
_atom_site_aniso_U_33
_atom_site_aniso_U_23
_atom_site_aniso_U_13
_atom_site_aniso_U_12
Ru1 0.0308(3) 0.0274(3) 0.0276(3) -0.0026(2) 0.0058(2) -0.0012(2)
Ru2 0.0246(3) 0.0383(3) 0.0310(3) -0.0023(2) 0.0044(2) 0.0033(2)
Ru3 0.0352(3) 0.0370(3) 0.0353(3) -0.0061(3) 0.0105(2) 0.0056(2)
Ru4 0.0269(3) 0.0328(3) 0.0289(3) 0.0015(2) 0.0059(2) 0.0046(2)
Ru5 0.0360(3) 0.0306(3) 0.0364(3) -0.0083(2) 0.0102(2) -0.0049(2)
Ru6 0.0308(3) 0.0338(3) 0.0255(3) -0.0004(2) 0.0050(2) 0.0013(2)
N1 0.029(3) 0.018(3) 0.034(3) 0.001(2) 0.001(2) -0.003(2)
N2 0.031(3) 0.036(3) 0.028(3) 0.003(3) 0.004(2) -0.005(2)
C101 0.035(4) 0.055(5) 0.046(5) -0.005(4) 0.010(4) 0.002(3)
O101 0.051(4) 0.139(6) 0.044(4) -0.020(4) -0.009(3) -0.006(4)
C102 0.051(5) 0.039(5) 0.040(4) -0.005(4) 0.011(3) -0.008(4)
O102 0.101(5) 0.034(3) 0.082(4) 0.006(3) 0.016(4) -0.018(3)
C201 0.035(4) 0.044(4) 0.048(5) -0.007(4) 0.004(3) -0.003(3)
O201 0.055(4) 0.070(4) 0.093(5) 0.002(4) 0.030(3) -0.023(3)
C202 0.044(5) 0.082(6) 0.039(4) 0.009(4) 0.005(4) 0.005(4)
O202 0.062(4) 0.134(6) 0.084(5) 0.042(5) 0.001(4) 0.038(4)
C301 0.044(5) 0.051(4) 0.038(4) -0.012(4) 0.001(4) 0.004(4)
O301 0.038(4) 0.112(5) 0.079(4) -0.011(4) 0.015(3) 0.008(3)
C302 0.042(4) 0.046(4) 0.057(5) -0.013(4) 0.009(4) -0.006(4)
O302 0.078(4) 0.087(5) 0.085(5) -0.047(4) 0.003(4) -0.020(4)
C303 0.049(5) 0.051(5) 0.071(6) -0.003(5) 0.021(4) 0.012(4)
O303 0.090(5) 0.063(4) 0.112(6) 0.037(4) 0.031(4) 0.035(4)
C400 0.048(5) 0.053(5) 0.035(4) -0.009(4) 0.002(3) -0.002(4)
O400 0.034(3) 0.055(3) 0.072(4) -0.016(3) 0.009(3) -0.013(3)
C401 0.038(4) 0.055(5) 0.050(5) 0.010(4) 0.015(4) 0.008(4)
O401 0.053(4) 0.144(6) 0.052(4) 0.044(4) -0.004(3) 0.020(4)
C500 0.043(5) 0.064(5) 0.053(5) -0.019(4) 0.003(4) -0.010(4)
O500 0.055(4) 0.093(5) 0.081(4) -0.038(4) -0.021(3) -0.003(3)
C501 0.060(5) 0.044(5) 0.064(5) -0.010(4) 0.027(4) 0.000(4)
O501 0.105(5) 0.067(4) 0.117(6) 0.011(4) 0.043(5) -0.033(4)
C601 0.047(5) 0.055(5) 0.036(4) 0.000(4) 0.006(4) 0.004(4)
O601 0.062(4) 0.120(5) 0.048(4) 0.018(4) -0.012(3) 0.013(4)
C602 0.048(5) 0.048(5) 0.035(4) 0.002(4) 0.007(3) 0.000(4)
O602 0.082(4) 0.058(4) 0.084(5) 0.007(3) 0.025(4) -0.018(3)
C11 0.030(4) 0.066(5) 0.045(4) -0.018(4) 0.016(3) 0.005(4)
C12 0.078(7) 0.067(6) 0.050(5) -0.008(5) 0.014(5) 0.035(5)
C13 0.146(11) 0.048(6) 0.059(6) 0.022(5) 0.064(7) 0.051(7)
C14 0.100(8) 0.038(5) 0.117(9) -0.020(6) 0.079(7) -0.011(5)
C15 0.050(5) 0.074(6) 0.054(5) -0.038(5) 0.020(4) -0.020(4)
C16 0.057(5) 0.058(5) 0.025(4) -0.012(4) 0.006(3) 0.021(4)
C17 0.056(5) 0.039(4) 0.035(4) -0.004(3) 0.024(4) 0.005(4)
C1 0.016(3) 0.034(4) 0.035(4) -0.005(3) 0.002(3) -0.002(3)
C2 0.049(4) 0.037(4) 0.043(4) 0.009(4) 0.013(3) 0.004(3)
C3 0.048(5) 0.046(5) 0.058(5) 0.015(4) -0.001(4) -0.003(4)
C4 0.046(4) 0.064(5) 0.034(4) 0.013(4) 0.005(3) -0.011(4)
C5 0.034(4) 0.055(5) 0.035(4) 0.005(4) 0.005(3) -0.009(3)
C6 0.068(6) 0.088(6) 0.032(4) 0.002(4) 0.021(4) 0.008(5)
Cl91 0.092(2) 0.086(2) 0.253(5) 0.024(3) -0.042(3) 0.0013(17)
Cl92 0.0775(17) 0.0970(18) 0.0790(17) 0.0227(15) 0.0089(13) -0.0180(14)
C92 0.085(9) 0.169(13) 0.147(12) 0.062(11) 0.016(8) -0.029(9)
C93 0.081(8) 0.067(7) 0.167(12) 0.049(7) 0.002(8) -0.006(6)
Cl95 0.084(5) 0.104(5) 0.087(5) -0.006(4) 0.011(4) -0.013(4)
C95 0.28(5) 0.08(2) 0.09(2) -0.013(17) 0.01(3) -0.03(2)
Cl96 0.168(10) 0.105(7) 0.37(2) 0.023(13) -0.111(14) -0.041(7)
C96 0.42(8) 0.09(2) 0.12(3) 0.00(2) -0.12(4) 0.01(4)

loop_
_atom_type_symbol
_atom_type_description
_atom_type_scat_dispersion_real
_atom_type_scat_dispersion_imag
_atom_type_scat_source
C C 0.0033 0.0016 'International Tables Vol C Tables 4.2.6.8 and 6.1.1.4'
H H 0.0000 0.0000 'International Tables Vol C Tables 4.2.6.8 and 6.1.1.4'
N N 0.0061 0.0033 'International Tables Vol C Tables 4.2.6.8 and 6.1.1.4'
O O 0.0106 0.0060 'International Tables Vol C Tables 4.2.6.8 and 6.1.1.4'
Ru Ru -1.2594 0.8363 'International Tables Vol C Tables 4.2.6.8 and 6.1.1.4'
Cl Cl 0.1484 0.1585 'International Tables Vol C Tables 4.2.6.8 and 6.1.1.4'

loop_
_geom_angle_atom_site_label_1
_geom_angle_atom_site_label_2
_geom_angle_atom_site_label_3
_geom_angle
C102 Ru1 C101 88.2(3)
C102 Ru1 N1 168.8(2)
C101 Ru1 N1 102.4(3)
C102 Ru1 C400 89.9(3)
C101 Ru1 C400 83.3(3)
N1 Ru1 C400 94.7(2)
C102 Ru1 Ru4 130.1(2)
C101 Ru1 Ru4 98.7(2)
N1 Ru1 Ru4 52.19(13)
C400 Ru1 Ru4 43.00(18)
C102 Ru1 Ru3 101.3(2)
C101 Ru1 Ru3 81.8(2)
N1 Ru1 Ru3 77.31(14)
C400 Ru1 Ru3 161.09(17)
Ru4 Ru1 Ru3 128.64(3)
C102 Ru1 Ru2 119.1(2)
C101 Ru1 Ru2 135.0(2)
N1 Ru1 Ru2 50.55(12)
C400 Ru1 Ru2 127.74(17)
Ru4 Ru1 Ru2 89.88(3)
Ru3 Ru1 Ru2 59.37(3)
C102 Ru1 Ru6 96.5(2)
C101 Ru1 Ru6 155.5(2)
N1 Ru1 Ru6 75.17(13)
C400 Ru1 Ru6 72.75(16)
Ru4 Ru1 Ru6 60.111(18)
Ru3 Ru1 Ru6 120.37(3)
Ru2 Ru1 Ru6 62.19(2)
C102 Ru1 H100 85.9(15)
C101 Ru1 H100 168.4(15)
N1 Ru1 H100 83.0(15)
C400 Ru1 H100 106.7(16)
Ru4 Ru1 H100 92.7(15)
Ru3 Ru1 H100 89.5(16)
Ru2 Ru1 H100 42.4(15)
Ru6 Ru1 H100 35.7(15)
C201 Ru2 C202 90.2(3)
C201 Ru2 N1 97.8(3)
C202 Ru2 N1 171.0(3)
C201 Ru2 C500 83.7(3)
C202 Ru2 C500 88.7(3)
N1 Ru2 C500 96.0(2)
C201 Ru2 Ru5 95.9(2)
C202 Ru2 Ru5 130.1(3)
N1 Ru2 Ru5 53.18(13)
C500 Ru2 Ru5 43.38(19)
C201 Ru2 Ru3 80.9(2)
C202 Ru2 Ru3 100.2(3)
N1 Ru2 Ru3 77.34(13)
C500 Ru2 Ru3 162.2(2)
Ru5 Ru2 Ru3 129.70(3)
C201 Ru2 Ru1 131.9(2)
C202 Ru2 Ru1 120.7(3)
N1 Ru2 Ru1 50.57(12)
C500 Ru2 Ru1 128.37(19)
Ru5 Ru2 Ru1 90.50(3)
Ru3 Ru2 Ru1 59.40(2)
C201 Ru2 Ru6 154.6(2)
C202 Ru2 Ru6 99.5(2)
N1 Ru2 Ru6 74.76(14)
C500 Ru2 Ru6 73.23(19)
Ru5 Ru2 Ru6 59.97(2)
Ru3 Ru2 Ru6 119.72(3)
Ru1 Ru2 Ru6 61.49(2)
C201 Ru2 H100 170.3(15)
C202 Ru2 H100 87.8(15)
N1 Ru2 H100 83.6(15)
C500 Ru2 H100 105.8(15)
Ru5 Ru2 H100 92.6(15)
Ru3 Ru2 H100 90.0(15)
Ru1 Ru2 H100 43.1(14)
Ru6 Ru2 H100 35.0(15)
C303 Ru3 C302 92.1(3)
C303 Ru3 C301 93.7(3)
C302 Ru3 C301 93.6(3)
C303 Ru3 N2 165.2(3)
C302 Ru3 N2 97.2(3)
C301 Ru3 N2 97.1(3)
C303 Ru3 Ru2 84.5(3)
C302 Ru3 Ru2 163.8(2)
C301 Ru3 Ru2 102.4(2)
N2 Ru3 Ru2 83.32(13)
C303 Ru3 Ru1 82.8(2)
C302 Ru3 Ru1 102.6(2)
C301 Ru3 Ru1 163.5(2)
N2 Ru3 Ru1 83.92(14)
Ru2 Ru3 Ru1 61.24(2)
C400 Ru4 C401 90.5(3)
C400 Ru4 C12 111.6(4)
C401 Ru4 C12 88.8(3)
C400 Ru4 N1 111.6(3)
C401 Ru4 N1 99.8(2)
C12 Ru4 N1 135.8(3)
C400 Ru4 C11 84.1(3)
C401 Ru4 C11 113.2(3)
C12 Ru4 C11 36.4(3)
N1 Ru4 C11 143.6(2)
C400 Ru4 C13 145.4(3)
C401 Ru4 C13 94.3(3)
C12 Ru4 C13 34.6(3)
N1 Ru4 C13 101.3(3)
C11 Ru4 C13 62.6(3)
C400 Ru4 Ru1 60.9(2)
C401 Ru4 Ru1 107.4(2)
C12 Ru4 Ru1 161.6(3)
N1 Ru4 Ru1 51.36(12)
C11 Ru4 Ru1 125.8(2)
C13 Ru4 Ru1 146.9(3)
C400 Ru4 Ru5 141.3(2)
C401 Ru4 Ru5 124.3(2)
C12 Ru4 Ru5 87.9(3)
N1 Ru4 Ru5 51.59(12)
C11 Ru4 Ru5 95.29(18)
C13 Ru4 Ru5 57.0(3)
Ru1 Ru4 Ru5 89.90(3)
C400 Ru4 Ru6 82.8(2)
C401 Ru4 Ru6 170.7(2)
C12 Ru4 Ru6 99.6(2)
N1 Ru4 Ru6 76.91(13)
C11 Ru4 Ru6 72.61(19)
C13 Ru4 Ru6 94.9(2)
Ru1 Ru4 Ru6 63.66(2)
Ru5 Ru4 Ru6 60.49(2)
C501 Ru5 C500 88.9(4)
C501 Ru5 C14 87.5(3)
C500 Ru5 C14 114.2(4)
C501 Ru5 N1 103.2(3)
C500 Ru5 N1 110.5(3)
C14 Ru5 N1 134.1(4)
C501 Ru5 C15 110.9(3)
C500 Ru5 C15 86.2(3)
C14 Ru5 C15 36.6(4)
N1 Ru5 C15 142.3(2)
C501 Ru5 C13 94.3(3)
C500 Ru5 C13 148.0(3)
C14 Ru5 C13 34.4(4)
N1 Ru5 C13 99.8(3)
C15 Ru5 C13 63.0(3)
C501 Ru5 Ru2 108.6(2)
C500 Ru5 Ru2 59.8(2)
C14 Ru5 Ru2 162.0(3)
N1 Ru5 Ru2 51.32(12)
C15 Ru5 Ru2 126.4(3)
C13 Ru5 Ru2 145.9(3)
C501 Ru5 Ru4 126.1(3)
C500 Ru5 Ru4 140.9(2)
C14 Ru5 Ru4 86.9(3)
N1 Ru5 Ru4 50.62(13)
C15 Ru5 Ru4 95.0(2)
C13 Ru5 Ru4 56.2(3)
Ru2 Ru5 Ru4 89.70(3)
C501 Ru5 Ru6 171.3(2)
C500 Ru5 Ru6 83.1(2)
C14 Ru5 Ru6 98.9(3)
N1 Ru5 Ru6 76.47(12)
C15 Ru5 Ru6 72.2(2)
C13 Ru5 Ru6 94.4(2)
Ru2 Ru5 Ru6 64.25(3)
Ru4 Ru5 Ru6 60.49(2)
C602 Ru6 C601 91.1(3)
C602 Ru6 C16 109.5(3)
C601 Ru6 C16 84.1(3)
C602 Ru6 C17 84.1(3)
C601 Ru6 C17 110.5(3)
C16 Ru6 C17 36.3(3)
C602 Ru6 Ru4 105.2(2)
C601 Ru6 Ru4 163.6(2)
C16 Ru6 Ru4 89.05(18)
C17 Ru6 Ru4 70.72(18)
C602 Ru6 Ru5 164.2(2)
C601 Ru6 Ru5 104.6(2)
C16 Ru6 Ru5 71.5(2)
C17 Ru6 Ru5 89.02(18)
Ru4 Ru6 Ru5 59.03(2)
C602 Ru6 Ru1 86.5(2)
C601 Ru6 Ru1 127.8(2)
C16 Ru6 Ru1 144.97(18)
C17 Ru6 Ru1 121.03(18)
Ru4 Ru6 Ru1 56.23(2)
Ru5 Ru6 Ru1 84.96(2)
C602 Ru6 Ru2 128.1(2)
C601 Ru6 Ru2 86.7(2)
C16 Ru6 Ru2 121.8(2)
C17 Ru6 Ru2 144.27(18)
Ru4 Ru6 Ru2 84.24(3)
Ru5 Ru6 Ru2 55.787(19)
Ru1 Ru6 Ru2 56.32(2)
C602 Ru6 H100 90.8(16)
C601 Ru6 H100 89.3(15)
C16 Ru6 H100 158.7(16)
C17 Ru6 H100 159.6(15)
Ru4 Ru6 H100 91.8(15)
Ru5 Ru6 H100 90.8(16)
Ru1 Ru6 H100 38.7(15)
Ru2 Ru6 H100 37.3(16)
C1 N1 Ru2 114.8(4)
C1 N1 Ru1 116.5(4)
Ru2 N1 Ru1 78.88(15)
C1 N1 Ru4 121.1(4)
Ru2 N1 Ru4 124.1(2)
Ru1 N1 Ru4 76.45(16)
C1 N1 Ru5 120.1(4)
Ru2 N1 Ru5 75.50(15)
Ru1 N1 Ru5 123.4(2)
Ru4 N1 Ru5 77.79(17)
C1 N2 C5 119.9(6)
C1 N2 Ru3 114.8(4)
C5 N2 Ru3 125.3(5)
Ru4 C400 Ru1 76.1(3)
O401 C401 Ru4 176.1(7)
O500 C500 Ru5 158.1(7)
O500 C500 Ru2 125.1(6)
Ru5 C500 Ru2 76.8(3)
O501 C501 Ru5 175.0(8)
O601 C601 Ru6 177.3(7)
O602 C602 Ru6 178.0(7)
C12 C11 C17 129.6(8)
C12 C11 Ru4 67.9(4)
C17 C11 Ru4 106.4(4)
C12 C11 H11 113.8
C17 C11 H11 113.8
Ru4 C11 H11 113.8
C11 C12 C13 124.7(8)
C11 C12 Ru4 75.7(4)
C13 C12 Ru4 87.2(5)
C11 C12 H12 117.3
C13 C12 H12 117.3
Ru4 C12 H12 117.3
C12 C13 C14 128.8(8)
C12 C13 Ru4 58.3(5)
C14 C13 Ru4 117.2(6)
C12 C13 Ru5 117.9(5)
C14 C13 Ru5 57.7(5)
Ru4 C13 Ru5 66.78(19)
C12 C13 H13 115.6
C14 C13 H13 115.6
Ru4 C13 H13 94.6
Ru5 C13 H13 94.4
C15 C14 C13 125.6(8)
C15 C14 Ru5 75.2(5)
C13 C14 Ru5 87.9(6)
C15 C14 H14 116.9
C13 C14 H14 116.9
Ru5 C14 H14 116.9
C14 C15 C16 128.3(8)
C14 C15 Ru5 68.2(5)
C16 C15 Ru5 107.3(5)
C14 C15 H15 114.0
C16 C15 H15 114.0
Ru5 C15 H15 114.0
C17 C16 C15 127.6(7)
C17 C16 Ru6 72.0(4)
C15 C16 Ru6 107.5(5)
C17 C16 H16 113.6
C15 C16 H16 113.6
Ru6 C16 H16 113.6
C16 C17 C11 128.9(7)
C16 C17 Ru6 71.6(4)
C11 C17 Ru6 108.9(4)
C16 C17 H17 113.0
C11 C17 H17 113.0
Ru6 C17 H17 113.0
N2 C1 N1 119.5(5)
N2 C1 C2 119.8(6)
N1 C1 C2 120.7(6)
C3 C2 C1 119.9(7)
C3 C2 H2 120.1
C1 C2 H2 120.1
C2 C3 C4 119.0(7)
C2 C3 H3 120.5
C4 C3 H3 120.5
C5 C4 C3 121.1(7)
C5 C4 H4 119.5
C3 C4 H4 119.5
C4 C5 N2 120.4(7)
C4 C5 C6 119.4(7)
N2 C5 C6 120.2(6)
C5 C6 H6A 109.5
C5 C6 H6B 109.5
H6A C6 H6B 109.5
C5 C6 H6C 109.5
H6A C6 H6C 109.5
H6B C6 H6C 109.5
C93 C92 Cl91 117.0(10)
C93 C92 H92A 108.1
Cl91 C92 H92A 108.1
C93 C92 H92B 108.1
Cl91 C92 H92B 108.1
H92A C92 H92B 107.3
C92 C93 Cl92 117.2(9)
C92 C93 H93A 108.0
Cl92 C93 H93A 108.0
C92 C93 H93B 108.0
Cl92 C93 H93B 108.0
H93A C93 H93B 107.2

loop_
_geom_bond_atom_site_label_1
_geom_bond_atom_site_label_2
_geom_bond_distance
Ru1 C102 1.861(7)
Ru1 C101 1.875(8)
Ru1 N1 2.176(5)
Ru1 C400 2.439(8)
Ru1 Ru4 2.7085(9)
Ru1 Ru3 2.7147(9)
Ru1 Ru2 2.7648(9)
Ru1 Ru6 2.9197(10)
Ru1 H100 1.90(5)
Ru2 C201 1.857(8)
Ru2 C202 1.867(8)
Ru2 N1 2.176(5)
Ru2 C500 2.397(8)
Ru2 Ru5 2.6983(9)
Ru2 Ru3 2.7137(10)
Ru2 Ru6 2.9388(9)
Ru2 H100 1.87(5)
Ru3 C303 1.885(9)
Ru3 C302 1.894(8)
Ru3 C301 1.923(8)
Ru3 N2 2.222(5)
Ru4 C400 1.903(8)
Ru4 C401 1.908(8)
Ru4 C12 2.143(8)
Ru4 N1 2.201(5)
Ru4 C11 2.242(7)
Ru4 C13 2.517(10)
Ru4 Ru5 2.7831(9)
Ru4 Ru6 2.8247(8)
Ru5 C501 1.888(9)
Ru5 C500 1.904(8)
Ru5 C14 2.148(8)
Ru5 N1 2.231(5)
Ru5 C15 2.237(8)
Ru5 C13 2.540(10)
Ru5 Ru6 2.8248(9)
Ru6 C602 1.890(8)
Ru6 C601 1.911(8)
Ru6 C16 2.254(7)
Ru6 C17 2.259(7)
Ru6 H100 1.77(5)
N1 C1 1.390(8)
N2 C1 1.359(8)
N2 C5 1.373(8)
C101 O101 1.137(8)
C102 O102 1.138(8)
C201 O201 1.146(8)
C202 O202 1.136(9)
C301 O301 1.129(9)
C302 O302 1.144(8)
C303 O303 1.137(9)
C400 O400 1.162(8)
C401 O401 1.128(8)
C500 O500 1.155(8)
C501 O501 1.147(9)
C601 O601 1.126(8)
C602 O602 1.143(8)
C11 C12 1.374(11)
C11 C17 1.426(10)
C11 H11 0.9800
C12 C13 1.430(14)
C12 H12 0.9800
C13 C14 1.438(15)
C13 H13 0.9300
C14 C15 1.381(13)
C14 H14 0.9800
C15 C16 1.444(11)
C15 H15 0.9800
C16 C17 1.407(10)
C16 H16 0.9800
C17 H17 0.9800
C1 C2 1.414(9)
C2 C3 1.369(10)
C2 H2 0.9300
C3 C4 1.378(10)
C3 H3 0.9300
C4 C5 1.366(10)
C4 H4 0.9300
C5 C6 1.488(10)
C6 H6A 0.9600
C6 H6B 0.9600
C6 H6C 0.9600
Cl91 C92 1.690(13)
Cl92 C93 1.744(10)
C92 C93 1.411(15)
C92 H92A 0.9700
C92 H92B 0.9700
C93 H93A 0.9700
C93 H93B 0.9700

loop_
_geom_torsion_atom_site_label_1
_geom_torsion_atom_site_label_2
_geom_torsion_atom_site_label_3
_geom_torsion_atom_site_label_4
_geom_torsion
C102 Ru1 Ru2 C201 -125.1(4)
C101 Ru1 Ru2 C201 -4.7(4)
N1 Ru1 Ru2 C201 59.9(3)
C400 Ru1 Ru2 C201 119.7(4)
Ru4 Ru1 Ru2 C201 97.5(3)
Ru3 Ru1 Ru2 C201 -39.1(3)
Ru6 Ru1 Ru2 C201 153.3(3)
C102 Ru1 Ru2 C202 -2.5(4)
C101 Ru1 Ru2 C202 117.9(4)
N1 Ru1 Ru2 C202 -177.5(3)
C400 Ru1 Ru2 C202 -117.7(4)
Ru4 Ru1 Ru2 C202 -139.8(3)
Ru3 Ru1 Ru2 C202 83.5(3)
Ru6 Ru1 Ru2 C202 -84.1(3)
C102 Ru1 Ru2 N1 175.0(3)
C101 Ru1 Ru2 N1 -64.7(4)
C400 Ru1 Ru2 N1 59.7(3)
Ru4 Ru1 Ru2 N1 37.61(18)
Ru3 Ru1 Ru2 N1 -99.02(18)
Ru6 Ru1 Ru2 N1 93.40(18)
C102 Ru1 Ru2 C500 113.5(4)
C101 Ru1 Ru2 C500 -126.2(4)
N1 Ru1 Ru2 C500 -61.5(3)
C400 Ru1 Ru2 C500 -1.8(3)
Ru4 Ru1 Ru2 C500 -23.9(3)
Ru3 Ru1 Ru2 C500 -160.5(3)
Ru6 Ru1 Ru2 C500 31.9(3)
C102 Ru1 Ru2 Ru5 136.5(3)
C101 Ru1 Ru2 Ru5 -103.1(3)
N1 Ru1 Ru2 Ru5 -38.45(18)
C400 Ru1 Ru2 Ru5 21.3(2)
Ru4 Ru1 Ru2 Ru5 -0.84(2)
Ru3 Ru1 Ru2 Ru5 -137.47(3)
Ru6 Ru1 Ru2 Ru5 54.94(2)
C102 Ru1 Ru2 Ru3 -86.0(3)
C101 Ru1 Ru2 Ru3 34.3(3)
N1 Ru1 Ru2 Ru3 99.02(18)
C400 Ru1 Ru2 Ru3 158.7(2)
Ru4 Ru1 Ru2 Ru3 136.63(2)
Ru6 Ru1 Ru2 Ru3 -167.59(2)
C102 Ru1 Ru2 Ru6 81.6(3)
C101 Ru1 Ru2 Ru6 -158.1(3)
N1 Ru1 Ru2 Ru6 -93.40(18)
C400 Ru1 Ru2 Ru6 -33.7(2)
Ru4 Ru1 Ru2 Ru6 -55.785(19)
Ru3 Ru1 Ru2 Ru6 167.59(2)
C201 Ru2 Ru3 C303 -123.5(3)
C202 Ru2 Ru3 C303 -35.0(3)
N1 Ru2 Ru3 C303 136.3(3)
C500 Ru2 Ru3 C303 -154.0(7)
Ru5 Ru2 Ru3 C303 146.3(2)
Ru1 Ru2 Ru3 C303 84.8(2)
Ru6 Ru2 Ru3 C303 72.3(2)
C201 Ru2 Ru3 C302 157.9(9)
C202 Ru2 Ru3 C302 -113.5(9)
N1 Ru2 Ru3 C302 57.7(8)
C500 Ru2 Ru3 C302 127.4(10)
Ru5 Ru2 Ru3 C302 67.7(8)
Ru1 Ru2 Ru3 C302 6.3(8)
Ru6 Ru2 Ru3 C302 -6.3(8)
C201 Ru2 Ru3 C301 -30.9(3)
C202 Ru2 Ru3 C301 57.6(3)
N1 Ru2 Ru3 C301 -131.1(3)
C500 Ru2 Ru3 C301 -61.4(7)
Ru5 Ru2 Ru3 C301 -121.1(2)
Ru1 Ru2 Ru3 C301 177.4(2)
Ru6 Ru2 Ru3 C301 164.9(2)
C201 Ru2 Ru3 N2 64.9(3)
C202 Ru2 Ru3 N2 153.5(3)
N1 Ru2 Ru3 N2 -35.28(18)
C500 Ru2 Ru3 N2 34.5(6)
Ru5 Ru2 Ru3 N2 -25.24(13)
Ru1 Ru2 Ru3 N2 -86.71(13)
Ru6 Ru2 Ru3 N2 -99.27(13)
C201 Ru2 Ru3 Ru1 151.6(2)
C202 Ru2 Ru3 Ru1 -119.8(3)
N1 Ru2 Ru3 Ru1 51.43(13)
C500 Ru2 Ru3 Ru1 121.2(6)
Ru5 Ru2 Ru3 Ru1 61.46(3)
Ru6 Ru2 Ru3 Ru1 -12.56(2)
C102 Ru1 Ru3 C303 29.6(3)
C101 Ru1 Ru3 C303 116.1(3)
N1 Ru1 Ru3 C303 -139.1(3)
C400 Ru1 Ru3 C303 154.6(6)
Ru4 Ru1 Ru3 C303 -149.2(3)
Ru2 Ru1 Ru3 C303 -87.6(3)
Ru6 Ru1 Ru3 C303 -74.9(3)
C102 Ru1 Ru3 C302 -61.0(3)
C101 Ru1 Ru3 C302 25.6(3)
N1 Ru1 Ru3 C302 130.4(3)
C400 Ru1 Ru3 C302 64.0(6)
Ru4 Ru1 Ru3 C302 120.2(2)
Ru2 Ru1 Ru3 C302 -178.2(2)
Ru6 Ru1 Ru3 C302 -165.5(2)
C102 Ru1 Ru3 C301 108.4(8)
C101 Ru1 Ru3 C301 -165.0(8)
N1 Ru1 Ru3 C301 -60.2(8)
C400 Ru1 Ru3 C301 -126.6(10)
Ru4 Ru1 Ru3 C301 -70.4(8)
Ru2 Ru1 Ru3 C301 -8.8(8)
Ru6 Ru1 Ru3 C301 3.9(8)
C102 Ru1 Ru3 N2 -157.1(3)
C101 Ru1 Ru3 N2 -70.5(3)
N1 Ru1 Ru3 N2 34.29(18)
C400 Ru1 Ru3 N2 -32.1(6)
Ru4 Ru1 Ru3 N2 24.16(13)
Ru2 Ru1 Ru3 N2 85.71(13)
Ru6 Ru1 Ru3 N2 98.44(13)
C102 Ru1 Ru3 Ru2 117.2(2)
C101 Ru1 Ru3 Ru2 -156.2(2)
N1 Ru1 Ru3 Ru2 -51.42(13)
C400 Ru1 Ru3 Ru2 -117.8(5)
Ru4 Ru1 Ru3 Ru2 -61.54(3)
Ru6 Ru1 Ru3 Ru2 12.73(2)
C102 Ru1 Ru4 C400 24.8(4)
C101 Ru1 Ru4 C400 -70.3(3)
N1 Ru1 Ru4 C400 -169.3(3)
Ru3 Ru1 Ru4 C400 -156.7(2)
Ru2 Ru1 Ru4 C400 154.1(2)
Ru6 Ru1 Ru4 C400 96.6(2)
C102 Ru1 Ru4 C401 105.3(4)
C101 Ru1 Ru4 C401 10.2(3)
N1 Ru1 Ru4 C401 -88.8(3)
C400 Ru1 Ru4 C401 80.5(3)
Ru3 Ru1 Ru4 C401 -76.2(2)
Ru2 Ru1 Ru4 C401 -125.4(2)
Ru6 Ru1 Ru4 C401 177.1(2)
C102 Ru1 Ru4 C12 -45.6(9)
C101 Ru1 Ru4 C12 -140.7(9)
N1 Ru1 Ru4 C12 120.3(9)
C400 Ru1 Ru4 C12 -70.4(9)
Ru3 Ru1 Ru4 C12 132.9(9)
Ru2 Ru1 Ru4 C12 83.7(9)
Ru6 Ru1 Ru4 C12 26.2(9)
C102 Ru1 Ru4 N1 -165.9(3)
C101 Ru1 Ru4 N1 99.0(3)
C400 Ru1 Ru4 N1 169.3(3)
Ru3 Ru1 Ru4 N1 12.53(16)
Ru2 Ru1 Ru4 N1 -36.62(16)
Ru6 Ru1 Ru4 N1 -94.15(16)
C102 Ru1 Ru4 C11 -32.0(4)
C101 Ru1 Ru4 C11 -127.1(3)
N1 Ru1 Ru4 C11 133.9(3)
C400 Ru1 Ru4 C11 -56.8(3)
Ru3 Ru1 Ru4 C11 146.4(2)
Ru2 Ru1 Ru4 C11 97.3(2)
Ru6 Ru1 Ru4 C11 39.8(2)
C102 Ru1 Ru4 C13 -125.9(5)
C101 Ru1 Ru4 C13 139.0(4)
N1 Ru1 Ru4 C13 40.0(4)
C400 Ru1 Ru4 C13 -150.7(4)
Ru3 Ru1 Ru4 C13 52.5(4)
Ru2 Ru1 Ru4 C13 3.4(4)
Ru6 Ru1 Ru4 C13 -54.1(4)
C102 Ru1 Ru4 Ru5 -128.5(3)
C101 Ru1 Ru4 Ru5 136.4(2)
N1 Ru1 Ru4 Ru5 37.44(16)
C400 Ru1 Ru4 Ru5 -153.3(2)
Ru3 Ru1 Ru4 Ru5 49.97(4)
Ru2 Ru1 Ru4 Ru5 0.82(2)
Ru6 Ru1 Ru4 Ru5 -56.71(2)
C102 Ru1 Ru4 Ru6 -71.8(3)
C101 Ru1 Ru4 Ru6 -166.9(2)
N1 Ru1 Ru4 Ru6 94.15(16)
C400 Ru1 Ru4 Ru6 -96.6(2)
Ru3 Ru1 Ru4 Ru6 106.68(3)
Ru2 Ru1 Ru4 Ru6 57.53(2)
C201 Ru2 Ru5 C501 -3.1(3)
C202 Ru2 Ru5 C501 -98.4(4)
N1 Ru2 Ru5 C501 92.2(3)
C500 Ru2 Ru5 C501 -77.4(4)
Ru3 Ru2 Ru5 C501 80.0(3)
Ru1 Ru2 Ru5 C501 129.1(3)
Ru6 Ru2 Ru5 C501 -174.7(3)
C201 Ru2 Ru5 C500 74.3(4)
C202 Ru2 Ru5 C500 -21.0(4)
N1 Ru2 Ru5 C500 169.7(3)
Ru3 Ru2 Ru5 C500 157.4(3)
Ru1 Ru2 Ru5 C500 -153.5(3)
Ru6 Ru2 Ru5 C500 -97.3(3)
C201 Ru2 Ru5 C14 149.7(11)
C202 Ru2 Ru5 C14 54.4(12)
N1 Ru2 Ru5 C14 -115.0(11)
C500 Ru2 Ru5 C14 75.4(11)
Ru3 Ru2 Ru5 C14 -127.2(11)
Ru1 Ru2 Ru5 C14 -78.1(11)
Ru6 Ru2 Ru5 C14 -21.9(11)
C201 Ru2 Ru5 N1 -95.4(3)
C202 Ru2 Ru5 N1 169.4(4)
C500 Ru2 Ru5 N1 -169.7(3)
Ru3 Ru2 Ru5 N1 -12.26(16)
Ru1 Ru2 Ru5 N1 36.87(16)
Ru6 Ru2 Ru5 N1 93.06(16)
C201 Ru2 Ru5 C15 132.6(3)
C202 Ru2 Ru5 C15 37.3(4)
N1 Ru2 Ru5 C15 -132.0(3)
C500 Ru2 Ru5 C15 58.3(4)
Ru3 Ru2 Ru5 C15 -144.3(2)
Ru1 Ru2 Ru5 C15 -95.2(2)
Ru6 Ru2 Ru5 C15 -39.0(2)
C201 Ru2 Ru5 C13 -132.7(4)
C202 Ru2 Ru5 C13 132.1(5)
N1 Ru2 Ru5 C13 -37.3(4)
C500 Ru2 Ru5 C13 153.0(4)
Ru3 Ru2 Ru5 C13 -49.6(3)
Ru1 Ru2 Ru5 C13 -0.4(3)
Ru6 Ru2 Ru5 C13 55.8(3)
C201 Ru2 Ru5 Ru4 -131.4(2)
C202 Ru2 Ru5 Ru4 133.3(3)
N1 Ru2 Ru5 Ru4 -36.05(16)
C500 Ru2 Ru5 Ru4 154.3(3)
Ru3 Ru2 Ru5 Ru4 -48.31(4)
Ru1 Ru2 Ru5 Ru4 0.82(2)
Ru6 Ru2 Ru5 Ru4 57.01(2)
C201 Ru2 Ru5 Ru6 171.6(2)
C202 Ru2 Ru5 Ru6 76.3(3)
N1 Ru2 Ru5 Ru6 -93.06(16)
C500 Ru2 Ru5 Ru6 97.3(3)
Ru3 Ru2 Ru5 Ru6 -105.32(4)
Ru1 Ru2 Ru5 Ru6 -56.19(2)
C400 Ru4 Ru5 C501 -152.7(5)
C401 Ru4 Ru5 C501 -2.6(4)
C12 Ru4 Ru5 C501 84.5(4)
N1 Ru4 Ru5 C501 -76.5(3)
C11 Ru4 Ru5 C501 120.2(3)
C13 Ru4 Ru5 C501 67.8(4)
Ru1 Ru4 Ru5 C501 -113.8(3)
Ru6 Ru4 Ru5 C501 -173.2(3)
C400 Ru4 Ru5 C500 -3.2(5)
C401 Ru4 Ru5 C500 146.9(5)
C12 Ru4 Ru5 C500 -126.0(5)
N1 Ru4 Ru5 C500 73.0(4)
C11 Ru4 Ru5 C500 -90.3(4)
C13 Ru4 Ru5 C500 -142.6(5)
Ru1 Ru4 Ru5 C500 35.7(4)
Ru6 Ru4 Ru5 C500 -23.7(4)
C400 Ru4 Ru5 C14 122.6(5)
C401 Ru4 Ru5 C14 -87.3(4)
C12 Ru4 Ru5 C14 -0.2(4)
N1 Ru4 Ru5 C14 -161.2(4)
C11 Ru4 Ru5 C14 35.5(4)
C13 Ru4 Ru5 C14 -16.8(4)
Ru1 Ru4 Ru5 C14 161.5(3)
Ru6 Ru4 Ru5 C14 102.1(3)
C400 Ru4 Ru5 N1 -76.2(4)
C401 Ru4 Ru5 N1 73.9(3)
C12 Ru4 Ru5 N1 161.0(3)
C11 Ru4 Ru5 N1 -163.3(3)
C13 Ru4 Ru5 N1 144.4(3)
Ru1 Ru4 Ru5 N1 -37.30(15)
Ru6 Ru4 Ru5 N1 -96.71(15)
C400 Ru4 Ru5 C15 86.9(4)
C401 Ru4 Ru5 C15 -123.1(4)
C12 Ru4 Ru5 C15 -36.0(4)
N1 Ru4 Ru5 C15 163.0(3)
C11 Ru4 Ru5 C15 -0.3(3)
C13 Ru4 Ru5 C15 -52.6(3)
Ru1 Ru4 Ru5 C15 125.7(3)
Ru6 Ru4 Ru5 C15 66.3(3)
C400 Ru4 Ru5 C13 139.5(4)
C401 Ru4 Ru5 C13 -70.5(4)
C12 Ru4 Ru5 C13 16.6(3)
N1 Ru4 Ru5 C13 -144.4(3)
C11 Ru4 Ru5 C13 52.3(3)
Ru1 Ru4 Ru5 C13 178.3(2)
Ru6 Ru4 Ru5 C13 118.9(2)
C400 Ru4 Ru5 Ru2 -39.7(4)
C401 Ru4 Ru5 Ru2 110.4(3)
C12 Ru4 Ru5 Ru2 -162.5(3)
N1 Ru4 Ru5 Ru2 36.46(15)
C11 Ru4 Ru5 Ru2 -126.8(2)
C13 Ru4 Ru5 Ru2 -179.2(2)
Ru1 Ru4 Ru5 Ru2 -0.84(2)
Ru6 Ru4 Ru5 Ru2 -60.24(3)
C400 Ru4 Ru5 Ru6 20.5(4)
C401 Ru4 Ru5 Ru6 170.6(3)
C12 Ru4 Ru5 Ru6 -102.3(3)
N1 Ru4 Ru5 Ru6 96.71(15)
C11 Ru4 Ru5 Ru6 -66.6(2)
C13 Ru4 Ru5 Ru6 -118.9(2)
Ru1 Ru4 Ru5 Ru6 59.41(3)
C201 Ru2 N1 C1 -25.3(4)
Ru1 Ru2 N1 Ru5 -129.03(19)
Ru6 Ru2 N1 Ru5 -63.64(9)
C102 Ru1 N1 C1 -135.6(13)
C101 Ru1 N1 C1 26.8(5)
C400 Ru1 N1 C1 110.9(4)
Ru4 Ru1 N1 C1 118.2(4)
Ru3 Ru1 N1 C1 -51.7(4)
Ru2 Ru1 N1 C1 -112.3(4)
Ru6 Ru1 N1 C1 -178.3(4)
C102 Ru1 N1 Ru2 -23.3(14)
C101 Ru1 N1 Ru2 139.1(2)
C400 Ru1 N1 Ru2 -136.74(19)
Ru4 Ru1 N1 Ru2 -129.42(19)
Ru3 Ru1 N1 Ru2 60.58(10)
Ru6 Ru1 N1 Ru2 -65.98(10)
C102 Ru1 N1 Ru4 106.2(13)
C101 Ru1 N1 Ru4 -91.5(2)
C400 Ru1 N1 Ru4 -7.3(2)
Ru3 Ru1 N1 Ru4 -169.99(13)
Ru2 Ru1 N1 Ru4 129.42(19)
Ru6 Ru1 N1 Ru4 63.45(9)
C102 Ru1 N1 Ru5 41.0(15)
C101 Ru1 N1 Ru5 -156.7(3)
C400 Ru1 N1 Ru5 -72.5(3)
Ru4 Ru1 N1 Ru5 -65.2(2)
Ru3 Ru1 N1 Ru5 124.8(2)
Ru2 Ru1 N1 Ru5 64.2(2)
Ru6 Ru1 N1 Ru5 -1.8(2)
C400 Ru4 N1 C1 -102.9(5)
C401 Ru4 N1 C1 -8.4(5)
C12 Ru4 N1 C1 90.1(6)
C11 Ru4 N1 C1 146.7(5)
C13 Ru4 N1 C1 88.0(5)
Ru1 Ru4 N1 C1 -113.0(5)
Ru5 Ru4 N1 C1 117.9(5)
Ru6 Ru4 N1 C1 -179.5(4)
C400 Ru4 N1 Ru2 76.3(3)
C401 Ru4 N1 Ru2 170.8(3)
C12 Ru4 N1 Ru2 -90.7(4)
C11 Ru4 N1 Ru2 -34.1(5)
C13 Ru4 N1 Ru2 -92.8(3)
Ru1 Ru4 N1 Ru2 66.3(2)
Ru5 Ru4 N1 Ru2 -62.9(2)
Ru6 Ru4 N1 Ru2 -0.3(2)
C400 Ru4 N1 Ru1 10.1(3)
C401 Ru4 N1 Ru1 104.5(3)
C12 Ru4 N1 Ru1 -157.0(3)
C11 Ru4 N1 Ru1 -100.3(4)
C13 Ru4 N1 Ru1 -159.0(2)
Ru5 Ru4 N1 Ru1 -129.12(18)
Ru6 Ru4 N1 Ru1 -66.58(9)
C400 Ru4 N1 Ru5 139.2(2)
C401 Ru4 N1 Ru5 -126.4(3)
C12 Ru4 N1 Ru5 -27.8(4)
C11 Ru4 N1 Ru5 28.8(4)
C13 Ru4 N1 Ru5 -29.9(3)
Ru1 Ru4 N1 Ru5 129.12(18)
Ru6 Ru4 N1 Ru5 62.54(9)
C501 Ru5 N1 C1 7.2(5)
C500 Ru5 N1 C1 101.0(5)
C14 Ru5 N1 C1 -92.4(6)
C15 Ru5 N1 C1 -147.4(5)
C13 Ru5 N1 C1 -89.6(5)
Ru2 Ru5 N1 C1 110.6(4)
Ru4 Ru5 N1 C1 -119.0(4)
Ru6 Ru5 N1 C1 178.2(4)
C501 Ru5 N1 Ru2 -103.4(3)
C500 Ru5 N1 Ru2 -9.5(3)
C14 Ru5 N1 Ru2 157.1(4)
C15 Ru5 N1 Ru2 102.0(5)
C13 Ru5 N1 Ru2 159.8(2)
Ru4 Ru5 N1 Ru2 130.42(18)
Ru6 Ru5 N1 Ru2 67.68(10)
C501 Ru5 N1 Ru1 -169.3(3)
C500 Ru5 N1 Ru1 -75.4(4)
C14 Ru5 N1 Ru1 91.2(5)
C15 Ru5 N1 Ru1 36.1(6)
C13 Ru5 N1 Ru1 94.0(3)
Ru2 Ru5 N1 Ru1 -65.9(2)
Ru4 Ru5 N1 Ru1 64.6(2)
Ru6 Ru5 N1 Ru1 1.8(2)
C501 Ru5 N1 Ru4 126.2(3)
C500 Ru5 N1 Ru4 -139.9(3)
C14 Ru5 N1 Ru4 26.6(4)
C15 Ru5 N1 Ru4 -28.4(5)
C13 Ru5 N1 Ru4 29.4(2)
Ru2 Ru5 N1 Ru4 -130.42(18)
Ru6 Ru5 N1 Ru4 -62.74(9)
C303 Ru3 N2 C1 -4.2(13)
C302 Ru3 N2 C1 -132.9(4)
C301 Ru3 N2 C1 132.5(4)
Ru2 Ru3 N2 C1 30.8(4)
Ru1 Ru3 N2 C1 -30.9(4)
C303 Ru3 N2 C5 176.0(10)
C302 Ru3 N2 C5 47.2(5)
C301 Ru3 N2 C5 -47.4(5)
Ru2 Ru3 N2 C5 -149.1(5)
Ru1 Ru3 N2 C5 149.3(5)
C400 Ru4 C11 C12 139.8(6)
C401 Ru4 C11 C12 51.8(6)
N1 Ru4 C11 C12 -101.4(6)
C13 Ru4 C11 C12 -30.7(5)
Ru1 Ru4 C11 C12 -172.8(5)
Ru5 Ru4 C11 C12 -79.1(5)
Ru6 Ru4 C11 C12 -135.9(5)
C400 Ru4 C11 C17 -93.5(5)
C401 Ru4 C11 C17 178.6(5)
C12 Ru4 C11 C17 126.7(8)
N1 Ru4 C11 C17 25.3(7)
C13 Ru4 C11 C17 96.0(6)
Ru1 Ru4 C11 C17 -46.1(6)
Ru5 Ru4 C11 C17 47.6(5)
Ru6 Ru4 C11 C17 -9.2(4)
C17 C11 C12 C13 -17.2(13)
Ru4 C11 C12 C13 76.2(8)
C17 C11 C12 Ru4 -93.4(7)
C400 Ru4 C12 C11 -43.7(6)
C401 Ru4 C12 C11 -133.7(5)
N1 Ru4 C12 C11 123.4(5)
C13 Ru4 C12 C11 126.9(8)
Ru1 Ru4 C12 C11 18.7(12)
Ru5 Ru4 C12 C11 101.9(5)
Ru6 Ru4 C12 C11 42.3(5)
C400 Ru4 C12 C13 -170.6(5)
C401 Ru4 C12 C13 99.4(6)
N1 Ru4 C12 C13 -3.6(8)
C11 Ru4 C12 C13 -126.9(8)
Ru1 Ru4 C12 C13 -108.2(10)
Ru5 Ru4 C12 C13 -25.0(5)
Ru6 Ru4 C12 C13 -84.6(6)
C11 C12 C13 C14 30.6(13)
Ru4 C12 C13 C14 101.1(9)
C11 C12 C13 Ru4 -70.4(7)
C11 C12 C13 Ru5 -38.8(11)
Ru4 C12 C13 Ru5 31.6(6)
C400 Ru4 C13 C12 15.6(9)
C401 Ru4 C13 C12 -81.6(6)
N1 Ru4 C13 C12 177.5(5)
C11 Ru4 C13 C12 32.3(5)
Ru1 Ru4 C13 C12 146.7(5)
Ru5 Ru4 C13 C12 149.7(6)
Ru6 Ru4 C13 C12 99.9(6)
C400 Ru4 C13 C14 -105.1(9)
C401 Ru4 C13 C14 157.7(7)
C12 Ru4 C13 C14 -120.7(9)
N1 Ru4 C13 C14 56.8(7)
C11 Ru4 C13 C14 -88.4(7)
Ru1 Ru4 C13 C14 26.0(9)
Ru5 Ru4 C13 C14 29.0(7)
Ru6 Ru4 C13 C14 -20.8(7)
C400 Ru4 C13 Ru5 -134.2(5)
C401 Ru4 C13 Ru5 128.7(2)
C12 Ru4 C13 Ru5 -149.7(6)
N1 Ru4 C13 Ru5 27.7(2)
C11 Ru4 C13 Ru5 -117.4(3)
Ru1 Ru4 C13 Ru5 -3.1(4)
Ru6 Ru4 C13 Ru5 -49.86(14)
C501 Ru5 C13 C12 -160.4(7)
C500 Ru5 C13 C12 104.8(10)
C14 Ru5 C13 C12 120.3(9)
N1 Ru5 C13 C12 -56.2(7)
C15 Ru5 C13 C12 88.3(7)
Ru2 Ru5 C13 C12 -27.5(9)
Ru4 Ru5 C13 C12 -29.0(6)
Ru6 Ru5 C13 C12 20.8(7)
C501 Ru5 C13 C14 79.4(6)
C500 Ru5 C13 C14 -15.5(10)
N1 Ru5 C13 C14 -176.5(6)
C15 Ru5 C13 C14 -32.0(5)
Ru2 Ru5 C13 C14 -147.8(6)
Ru4 Ru5 C13 C14 -149.3(7)
Ru6 Ru5 C13 C14 -99.5(6)
C501 Ru5 C13 Ru4 -131.4(3)
C500 Ru5 C13 Ru4 133.8(6)
C14 Ru5 C13 Ru4 149.3(7)
N1 Ru5 C13 Ru4 -27.2(2)
C15 Ru5 C13 Ru4 117.3(3)
Ru2 Ru5 C13 Ru4 1.5(4)
Ru6 Ru5 C13 Ru4 49.81(14)
C12 C13 C14 C15 -31.6(14)
Ru4 C13 C14 C15 38.1(12)
Ru5 C13 C14 C15 70.0(8)
C12 C13 C14 Ru5 -101.6(8)
Ru4 C13 C14 Ru5 -31.9(6)
C501 Ru5 C14 C15 131.0(6)
C500 Ru5 C14 C15 43.3(6)
N1 Ru5 C14 C15 -123.0(6)
C13 Ru5 C14 C15 -127.8(8)
Ru2 Ru5 C14 C15 -23.3(15)
Ru4 Ru5 C14 C15 -102.6(5)
Ru6 Ru5 C14 C15 -43.2(6)
C501 Ru5 C14 C13 -101.2(6)
C500 Ru5 C14 C13 171.1(6)
N1 Ru5 C14 C13 4.9(8)
C15 Ru5 C14 C13 127.8(8)
Ru2 Ru5 C14 C13 104.5(13)
Ru4 Ru5 C14 C13 25.2(6)
Ru6 Ru5 C14 C13 84.6(6)
C13 C14 C15 C16 19.0(14)
Ru5 C14 C15 C16 95.3(8)
C13 C14 C15 Ru5 -76.3(8)
C501 Ru5 C15 C14 -53.8(6)
C500 Ru5 C15 C14 -141.2(6)
N1 Ru5 C15 C14 99.6(7)
C13 Ru5 C15 C14 30.1(5)
Ru2 Ru5 C15 C14 171.3(5)
Ru4 Ru5 C15 C14 78.0(6)
Ru6 Ru5 C15 C14 134.8(6)
C501 Ru5 C15 C16 -178.9(5)
C500 Ru5 C15 C16 93.7(6)
C14 Ru5 C15 C16 -125.1(8)
N1 Ru5 C15 C16 -25.5(9)
C13 Ru5 C15 C16 -95.0(6)
Ru2 Ru5 C15 C16 46.2(6)
Ru4 Ru5 C15 C16 -47.2(6)
Ru6 Ru5 C15 C16 9.7(5)
C14 C15 C16 C17 -7.2(12)
Ru5 C15 C16 C17 68.4(8)
C14 C15 C16 Ru6 -87.7(9)
Ru5 C15 C16 Ru6 -12.1(6)
C602 Ru6 C16 C17 48.2(5)
C601 Ru6 C16 C17 137.3(5)
Ru4 Ru6 C16 C17 -57.7(4)
Ru5 Ru6 C16 C17 -115.2(4)
Ru1 Ru6 C16 C17 -64.9(6)
Ru2 Ru6 C16 C17 -140.3(4)
C602 Ru6 C16 C15 173.0(5)
C601 Ru6 C16 C15 -97.9(6)
C17 Ru6 C16 C15 124.8(7)
Ru4 Ru6 C16 C15 67.1(5)
Ru5 Ru6 C16 C15 9.6(5)
Ru1 Ru6 C16 C15 59.9(7)
Ru2 Ru6 C16 C15 -15.5(6)
C15 C16 C17 C11 1.2(12)
Ru6 C16 C17 C11 99.8(7)
C15 C16 C17 Ru6 -98.6(7)
C12 C11 C17 C16 4.9(12)
Ru4 C11 C17 C16 -69.6(8)
C12 C11 C17 Ru6 86.2(8)
Ru4 C11 C17 Ru6 11.6(6)
C602 Ru6 C17 C16 -135.1(5)
C601 Ru6 C17 C16 -46.1(5)
Ru4 Ru6 C17 C16 116.5(4)
Ru5 Ru6 C17 C16 59.1(4)
Ru1 Ru6 C17 C16 142.7(4)
Ru2 Ru6 C17 C16 68.4(5)
C602 Ru6 C17 C11 99.1(5)
C601 Ru6 C17 C11 -171.9(5)
C16 Ru6 C17 C11 -125.9(7)
Ru4 Ru6 C17 C11 -9.4(5)
Ru5 Ru6 C17 C11 -66.7(5)
Ru1 Ru6 C17 C11 16.8(6)
Ru2 Ru6 C17 C11 -57.4(7)
C5 N2 C1 N1 -179.2(5)
Ru3 N2 C1 N1 1.0(7)
C5 N2 C1 C2 -0.7(9)
Ru3 N2 C1 C2 179.4(4)
Ru2 N1 C1 N2 -46.1(6)
Ru1 N1 C1 N2 43.5(6)
Ru4 N1 C1 N2 133.1(4)
Ru5 N1 C1 N2 -133.2(5)
Ru2 N1 C1 C2 135.4(5)
Ru1 N1 C1 C2 -135.0(5)
Ru4 N1 C1 C2 -45.3(7)
Ru5 N1 C1 C2 48.4(7)
N2 C1 C2 C3 -0.4(10)
N1 C1 C2 C3 178.1(6)
C1 C2 C3 C4 0.3(10)
C2 C3 C4 C5 0.9(11)
C3 C4 C5 N2 -2.0(11)
C3 C4 C5 C6 175.5(7)
C1 N2 C5 C4 1.9(9)
Ru3 N2 C5 C4 -178.2(5)
C1 N2 C5 C6 -175.5(6)
Ru3 N2 C5 C6 4.3(9)
